data_4320627
loop_
_publ_author_name
'Antonio Cervilla'
'Elisa Llopis'
'Dolores Marco'
'Francisco P\'erez'

_publ_section_title
;
 X-ray Structure of (Bun4N)[Mo(1,2-Benzenedithiolate)3].
 Trigonal-Prismatic versus Octahedral Coordination in
 Tris(1,2-Benzenedithiolate) Complexes
;
_journal_name_full 'Inorganic Chemistry'
_journal_page_first 6525
_journal_page_last 6528
_journal_paper_doi 10.1021/ic010327g
_journal_volume 40
_journal_year 2001
_chemical_formula_sum 'C34 H48 Mo N S6'
_chemical_formula_weight 758.75
_chemical_name_systematic
;

 ?

;
_space_group_IT_number 29
_symmetry_cell_setting orthorhombic
_symmetry_space_group_name_Hall 'P 2c -2ac'
_symmetry_space_group_name_H-M 'P c a 21'
_atom_sites_solution_hydrogens geom
_atom_sites_solution_primary direct
_atom_sites_solution_secondary difmap
_audit_creation_method SHELXL
_cell_angle_alpha 90.00
_cell_angle_beta 90.00
_cell_angle_gamma 90.00
_cell_formula_units_Z 4
_cell_length_a 19.749(4)
_cell_length_b 11.019(3)
_cell_length_c 17.324(5)
_cell_measurement_temperature 298(2)
_cell_volume 3769.9(17)
_computing_structure_refinement 'SHELXL-93 (Sheldrick, 1993)'
_computing_structure_solution 'SHELXS-86 (Sheldrick, 1990)'
_diffrn_ambient_temperature 298(2)
_diffrn_radiation_monochromator graphite
_diffrn_radiation_source 'fine-focus sealed tube'
_diffrn_radiation_type MoK\a
_diffrn_radiation_wavelength 0.71073
_diffrn_reflns_av_R_equivalents 0.0000
_diffrn_reflns_av_sigmaI/netI 0.2835
_diffrn_reflns_limit_h_max 21
_diffrn_reflns_limit_h_min 0
_diffrn_reflns_limit_k_max 11
_diffrn_reflns_limit_k_min 0
_diffrn_reflns_limit_l_max 18
_diffrn_reflns_limit_l_min 0
_diffrn_reflns_number 2555
_diffrn_reflns_theta_max 22.48
_diffrn_reflns_theta_min 2.06
_exptl_absorpt_coefficient_mu 0.701
_exptl_crystal_density_diffrn 1.273
_exptl_crystal_F_000 1444
_refine_diff_density_max 0.398
_refine_diff_density_min -0.460
_refine_diff_density_rms 0.083
_refine_ls_abs_structure_details 'Flack H D (1983), Acta Cryst. A39, 876-881'
_refine_ls_abs_structure_Flack 0.03(10)
_refine_ls_extinction_method none
_refine_ls_goodness_of_fit_all 1.047
_refine_ls_goodness_of_fit_obs 1.379
_refine_ls_matrix_type full
_refine_ls_number_parameters 379
_refine_ls_number_reflns 2554
_refine_ls_number_restraints 138
_refine_ls_restrained_S_all 1.019
_refine_ls_restrained_S_obs 1.228
_refine_ls_R_factor_all 0.2813
_refine_ls_R_factor_obs 0.0863
_refine_ls_shift/esd_max -0.039
_refine_ls_shift/esd_mean 0.002
_refine_ls_structure_factor_coef Fsqd
_refine_ls_weighting_details 'w=1/[\s^2^(Fo^2^)+(0.0000P)^2^+0.0000P] where P=(Fo^2^+2Fc^2^)/3'
_refine_ls_weighting_scheme calc
_refine_ls_wR_factor_all 0.0740
_refine_ls_wR_factor_obs 0.0469
_reflns_number_observed 883
_reflns_number_total 2555
_reflns_observed_criterion >2sigma(I)
_cod_data_source_file ic010327g.cif
_cod_data_source_block final
_cod_depositor_comments
;
The following automatic conversions were performed:

'_refine_ls_weighting_scheme' value 'calc
w=1/[\s^2^(Fo^2^)+(0.0000P)^2^+0.0000P] where P=(Fo^2^+2Fc^2^)/3' was
changed to 'calc'. New tag '_refine_ls_weighting_details' was
created. The value of the new tag was set to
'w=1/[\s^2^(Fo^2^)+(0.0000P)^2^+0.0000P] where P=(Fo^2^+2Fc^2^)/3'.

Automatic conversion script
Id: cif_fix_values 3143 2015-03-26 13:38:13Z robertas 

2020-11-05
Z value fixed to be consistent with given formula
                 miguel
;
_cod_original_formula_units_Z 2
_cod_original_cell_volume 3770.0(16)
_cod_database_code 4320627

loop_
_symmetry_equiv_pos_as_xyz
'x, y, z'
'-x, -y, z+1/2'
'x+1/2, -y, z'
'-x+1/2, y, z+1/2'

loop_
_atom_site_aniso_label
_atom_site_aniso_U_11
_atom_site_aniso_U_22
_atom_site_aniso_U_33
_atom_site_aniso_U_23
_atom_site_aniso_U_13
_atom_site_aniso_U_12
Mo1 0.0719(14) 0.0596(14) 0.092(2) -0.009(2) 0.016(3) -0.013(2)
S1 0.086(7) 0.064(6) 0.132(10) -0.001(7) 0.039(7) 0.001(6)
S2 0.082(6) 0.088(7) 0.110(8) -0.008(6) 0.002(7) -0.024(7)
S3 0.117(9) 0.073(7) 0.106(8) 0.016(6) 0.002(7) -0.033(6)
S4 0.079(6) 0.063(6) 0.106(7) -0.002(6) 0.000(6) -0.014(5)
S5 0.085(7) 0.074(6) 0.094(7) 0.013(6) 0.002(6) -0.006(5)
S6 0.084(6) 0.083(8) 0.114(7) -0.012(6) 0.044(6) -0.020(5)
C1 0.068(22) 0.093(25) 0.092(28) 0.027(19) 0.018(19) 0.050(17)
C2 0.053(18) 0.108(27) 0.038(19) -0.022(16) -0.020(15) 0.030(18)
C3 0.107(25) 0.138(36) 0.086(33) -0.058(23) -0.063(19) 0.041(22)
C4 0.142(33) 0.111(29) 0.085(29) -0.051(24) -0.074(28) 0.072(25)
C5 0.144(33) 0.184(45) 0.070(31) -0.024(31) -0.035(29) 0.077(32)
C6 0.058(22) 0.170(38) 0.105(36) -0.016(26) 0.007(20) 0.058(21)
C7 0.087(26) 0.056(23) 0.126(33) -0.077(22) 0.026(22) 0.003(18)
C8 0.078(25) 0.125(33) 0.089(25) -0.036(21) 0.012(17) -0.039(22)
C9 0.086(27) 0.089(25) 0.102(31) -0.038(17) -0.003(20) -0.012(20)
C10 0.095(35) 0.096(29) 0.142(30) -0.016(25) -0.016(24) -0.001(22)
C11 0.062(27) 0.114(35) 0.220(39) 0.030(30) -0.001(24) 0.011(21)
C12 0.097(32) 0.070(28) 0.182(47) -0.027(22) 0.021(28) -0.001(23)
C13 0.057(20) 0.072(25) 0.111(31) -0.022(18) -0.026(17) -0.008(16)
C14 0.070(19) 0.104(24) 0.094(27) -0.023(20) -0.016(24) -0.016(18)
C15 0.092(22) 0.123(28) 0.176(41) -0.080(26) 0.030(29) -0.010(21)
C16 0.112(24) 0.197(44) 0.117(41) -0.096(33) -0.011(24) 0.065(26)
C17 0.165(36) 0.229(39) 0.059(32) -0.043(25) -0.025(25) 0.129(33)
C18 0.101(24) 0.053(21) 0.112(29) -0.042(18) -0.040(22) 0.005(18)
N 0.084(21) 0.087(25) 0.071(20) 0.012(19) 0.026(17) 0.000(18)
C19 0.039(18) 0.084(20) 0.073(24) 0.021(19) -0.004(17) 0.027(15)
C20 0.079(25) 0.107(30) 0.114(26) -0.013(24) 0.019(19) -0.010(18)
C21 0.142(38) 0.167(35) 0.111(37) -0.019(33) 0.062(23) -0.035(28)
C22 0.140(36) 0.188(41) 0.157(47) 0.002(30) 0.070(28) -0.028(25)
C23 0.084(25) 0.084(24) 0.061(23) -0.005(21) 0.028(15) 0.007(20)
C24 0.178(34) 0.051(20) 0.058(24) -0.015(21) -0.021(19) 0.019(19)
C25 0.095(26) 0.042(18) 0.130(36) -0.020(23) -0.023(20) -0.023(15)
C26 0.121(30) 0.268(47) 0.107(41) 0.012(36) -0.021(21) 0.023(29)
C27 0.079(25) 0.067(22) 0.081(24) 0.025(19) -0.009(17) -0.039(20)
C28 0.036(21) 0.111(25) 0.105(26) 0.051(24) -0.007(16) -0.013(18)
C29 0.059(24) 0.148(30) 0.113(27) 0.045(28) 0.016(19) -0.051(23)
C30 0.073(23) 0.107(26) 0.067(22) 0.053(20) -0.006(16) -0.008(19)
C31 0.080(22) 0.070(20) 0.068(20) 0.017(25) -0.013(17) -0.021(18)
C32 0.049(23) 0.161(35) 0.103(29) 0.034(27) -0.033(19) 0.002(17)
C33 0.104(30) 0.166(41) 0.100(31) 0.037(25) -0.041(20) -0.030(22)
C34 0.126(33) 0.197(50) 0.335(63) 0.147(42) -0.097(37) -0.076(27)

loop_
_atom_site_label
_atom_site_type_symbol
_atom_site_fract_x
_atom_site_fract_y
_atom_site_fract_z
_atom_site_U_iso_or_equiv
_atom_site_thermal_displace_type
_atom_site_occupancy
_atom_site_calc_flag
_atom_site_refinement_flags
_atom_site_disorder_group
Mo1 Mo 0.03008(13) 0.2467(3) 0.9387(3) 0.0746(7) Uani 1 d . .
S1 S 0.1121(4) 0.1925(7) 0.8442(6) 0.094(4) Uani 1 d . .
S2 S -0.0296(4) 0.0812(7) 0.8821(5) 0.093(3) Uani 1 d . .
S3 S 0.0489(5) 0.1189(7) 1.0461(6) 0.099(3) Uani 1 d . .
S4 S 0.1178(4) 0.3623(7) 1.0002(6) 0.083(3) Uani 1 d . .
S5 S 0.0078(4) 0.4306(7) 0.8714(5) 0.084(3) Uani 1 d . .
S6 S -0.0788(4) 0.2881(8) 0.9926(5) 0.094(3) Uani 1 d . .
C1 C 0.0848(13) 0.0639(18) 0.7973(15) 0.084(10) Uani 1 d DU .
C2 C 0.0247(12) 0.0102(23) 0.8183(11) 0.067(9) Uani 1 d DU .
C3 C 0.0013(11) -0.0898(25) 0.7762(15) 0.111(14) Uani 1 d DU .
H3 H -0.0419(11) -0.1200(25) 0.7855(15) 0.133 Uiso 1 calc R .
C4 C 0.0423(15) -0.1452(22) 0.7199(17) 0.113(15) Uani 1 d DU .
H4 H 0.0261(15) -0.2110(22) 0.6918(17) 0.136 Uiso 1 calc R .
C5 C 0.1049(15) -0.1023(28) 0.7072(18) 0.133(17) Uani 1 d DU .
H5 H 0.1347(15) -0.1449(28) 0.6756(18) 0.159 Uiso 1 calc R .
C6 C 0.1253(11) 0.0070(27) 0.7416(17) 0.111(12) Uani 1 d DU .
H6 H 0.1662(11) 0.0422(27) 0.7272(17) 0.133 Uiso 1 calc R .
C7 C 0.1182(12) 0.1756(26) 1.0957(15) 0.090(12) Uani 1 d DU .
C8 C 0.1488(13) 0.2842(27) 1.0774(11) 0.097(12) Uani 1 d DU .
C9 C 0.2055(14) 0.3213(21) 1.1197(15) 0.093(11) Uani 1 d DU .
H9 H 0.2297(14) 0.3892(21) 1.1038(15) 0.111 Uiso 1 calc R .
C10 C 0.2265(13) 0.2578(29) 1.1857(17) 0.111(13) Uani 1 d DU .
H10 H 0.2616(13) 0.2876(29) 1.2160(17) 0.133 Uiso 1 calc R .
C11 C 0.1954(15) 0.1535(29) 1.2049(15) 0.132(15) Uani 1 d DU .
H11 H 0.2120(15) 0.1063(29) 1.2451(15) 0.158 Uiso 1 calc R .
C12 C 0.1378(15) 0.1164(23) 1.1636(18) 0.117(15) Uani 1 d DU .
H12 H 0.1122(15) 0.0516(23) 1.1818(18) 0.140 Uiso 1 calc R .
C13 C -0.0762(8) 0.4702(25) 0.8918(16) 0.080(11) Uani 1 d DU .
C14 C -0.1154(13) 0.4046(18) 0.9427(18) 0.089(9) Uani 1 d DU .
C15 C -0.1822(13) 0.4413(24) 0.9559(18) 0.131(14) Uani 1 d DU .
H15 H -0.2100(13) 0.3944(24) 0.9873(18) 0.157 Uiso 1 calc R .
C16 C -0.2079(11) 0.5478(30) 0.9225(21) 0.142(17) Uani 1 d DU .
H16 H -0.2497(11) 0.5781(30) 0.9380(21) 0.170 Uiso 1 calc R .
C17 C -0.1717(15) 0.6056(28) 0.8681(18) 0.151(18) Uani 1 d DU .
H17 H -0.1909(15) 0.6691(28) 0.8403(18) 0.181 Uiso 1 calc R .
C18 C -0.1048(12) 0.5694(22) 0.8535(15) 0.089(10) Uani 1 d DU .
H18 H -0.0791(12) 0.6122(22) 0.8178(15) 0.107 Uiso 1 calc R .
N N -0.0016(13) 0.7064(24) 1.0876(15) 0.081(9) Uani 1 d . .
C19 C 0.0371(12) 0.6871(21) 1.0150(14) 0.065(9) Uani 1 d U .
H19A H 0.0051(12) 0.6786(21) 0.9729(14) 0.078 Uiso 1 calc R .
H19B H 0.0616(12) 0.6111(21) 1.0193(14) 0.078 Uiso 1 calc R .
C20 C 0.0881(13) 0.7876(27) 0.9934(18) 0.100(12) Uani 1 d U .
H20A H 0.0637(13) 0.8608(27) 0.9795(18) 0.120 Uiso 1 calc R .
H20B H 0.1164(13) 0.8058(27) 1.0377(18) 0.120 Uiso 1 calc R .
C21 C 0.1319(15) 0.7487(40) 0.9269(24) 0.140(14) Uani 1 d U .
H21A H 0.1487(15) 0.6677(40) 0.9373(24) 0.168 Uiso 1 calc R .
H21B H 0.1040(15) 0.7441(40) 0.8809(24) 0.168 Uiso 1 calc R .
C22 C 0.1836(14) 0.8191(30) 0.9121(19) 0.162(19) Uani 1 d U .
H22A H 0.2085(14) 0.7873(30) 0.8690(19) 0.243 Uiso 1 calc R .
H22B H 0.2126(14) 0.8226(30) 0.9566(19) 0.243 Uiso 1 calc R .
H22C H 0.1677(14) 0.8993(30) 0.9000(19) 0.243 Uiso 1 calc R .
C23 C -0.0526(13) 0.8139(26) 1.0771(15) 0.076(10) Uani 1 d U .
H23A H -0.0763(13) 0.8240(26) 1.1257(15) 0.092 Uiso 1 calc R .
H23B H -0.0260(13) 0.8869(26) 1.0692(15) 0.092 Uiso 1 calc R .
C24 C -0.1045(14) 0.8097(23) 1.0152(15) 0.096(11) Uani 1 d U .
H24A H -0.1280(14) 0.7325(23) 1.0173(15) 0.115 Uiso 1 calc R .
H24B H -0.0825(14) 0.8160(23) 0.9653(15) 0.115 Uiso 1 calc R .
C25 C -0.1544(12) 0.9102(23) 1.0237(18) 0.089(12) Uani 1 d U .
H25A H -0.1305(12) 0.9870(23) 1.0218(18) 0.107 Uiso 1 calc R .
H25B H -0.1758(12) 0.9039(23) 1.0740(18) 0.107 Uiso 1 calc R .
C26 C -0.2086(14) 0.9093(32) 0.9621(19) 0.165(18) Uani 1 d U .
H26A H -0.2391(14) 0.9758(32) 0.9705(19) 0.247 Uiso 1 calc R .
H26B H -0.2331(14) 0.8342(32) 0.9644(19) 0.247 Uiso 1 calc R .
H26C H -0.1878(14) 0.9174(32) 0.9122(19) 0.247 Uiso 1 calc R .
C27 C -0.0417(14) 0.5936(23) 1.1024(14) 0.076(10) Uani 1 d U .
H27A H -0.0101(14) 0.5264(23) 1.1062(14) 0.091 Uiso 1 calc R .
H27B H -0.0699(14) 0.5788(23) 1.0576(14) 0.091 Uiso 1 calc R .
C28 C -0.0869(12) 0.5905(26) 1.1733(17) 0.084(11) Uani 1 d U .
H28A H -0.0600(12) 0.6083(26) 1.2187(17) 0.101 Uiso 1 calc R .
H28B H -0.1213(12) 0.6529(26) 1.1686(17) 0.101 Uiso 1 calc R .
C29 C -0.1202(14) 0.4711(27) 1.1831(18) 0.107(14) Uani 1 d U .
H29A H -0.1454(14) 0.4527(27) 1.1365(18) 0.128 Uiso 1 calc R .
H29B H -0.0853(14) 0.4096(27) 1.1887(18) 0.128 Uiso 1 calc R .
C30 C -0.1663(12) 0.4624(23) 1.2492(13) 0.082(10) Uani 1 d U .
H30A H -0.1855(12) 0.3825(23) 1.2512(13) 0.123 Uiso 1 calc R .
H30B H -0.2019(12) 0.5212(23) 1.2437(13) 0.123 Uiso 1 calc R .
H30C H -0.1417(12) 0.4780(23) 1.2960(13) 0.123 Uiso 1 calc R .
C31 C 0.0443(12) 0.7379(26) 1.1574(13) 0.073(9) Uani 1 d U .
H31A H 0.0156(12) 0.7506(26) 1.2021(13) 0.088 Uiso 1 calc R .
H31B H 0.0670(12) 0.8141(26) 1.1466(13) 0.088 Uiso 1 calc R .
C32 C 0.0991(13) 0.6416(28) 1.1787(18) 0.104(13) Uani 1 d U .
H32A H 0.0771(13) 0.5713(28) 1.2014(18) 0.125 Uiso 1 calc R .
H32B H 0.1220(13) 0.6154(28) 1.1321(18) 0.125 Uiso 1 calc R .
C33 C 0.1516(14) 0.6924(30) 1.2361(16) 0.124(15) Uani 1 d U .
H33A H 0.1284(14) 0.7360(30) 1.2770(16) 0.148 Uiso 1 calc R .
H33B H 0.1765(14) 0.6259(30) 1.2593(16) 0.148 Uiso 1 calc R .
C34 C 0.1987(14) 0.7741(34) 1.1969(24) 0.219(24) Uani 1 d U .
H34A H 0.2309(14) 0.8048(34) 1.2335(24) 0.329 Uiso 1 calc R .
H34B H 0.1741(14) 0.8405(34) 1.1746(24) 0.329 Uiso 1 calc R .
H34C H 0.2220(14) 0.7306(34) 1.1570(24) 0.329 Uiso 1 calc R .

loop_
_atom_type_symbol
_atom_type_description
_atom_type_scat_dispersion_real
_atom_type_scat_dispersion_imag
_atom_type_scat_source
C C 0.0033 0.0016 'International Tables Vol C Tables 4.2.6.8 and 6.1.1.4'
H H 0.0000 0.0000 'International Tables Vol C Tables 4.2.6.8 and 6.1.1.4'
N N 0.0061 0.0033 'International Tables Vol C Tables 4.2.6.8 and 6.1.1.4'
S S 0.1246 0.1234 'International Tables Vol C Tables 4.2.6.8 and 6.1.1.4'
Mo Mo -1.6832 0.6857 'International Tables Vol C Tables 4.2.6.8 and 6.1.1.4'

loop_
_geom_angle_atom_site_label_1
_geom_angle_atom_site_label_2
_geom_angle_atom_site_label_3
_geom_angle
_geom_angle_site_symmetry_1
_geom_angle_site_symmetry_3
_geom_angle_publ_flag
S3 Mo1 S1 106.6(3) . . ?
S3 Mo1 S5 157.3(3) . . ?
S1 Mo1 S5 90.1(3) . . ?
S3 Mo1 S2 86.9(3) . . ?
S1 Mo1 S2 82.0(3) . . ?
S5 Mo1 S2 111.0(3) . . ?
S3 Mo1 S6 87.0(3) . . ?
S1 Mo1 S6 158.4(3) . . ?
S5 Mo1 S6 82.1(3) . . ?
S2 Mo1 S6 82.1(3) . . ?
S3 Mo1 S4 81.6(3) . . ?
S1 Mo1 S4 87.0(3) . . ?
S5 Mo1 S4 84.2(3) . . ?
S2 Mo1 S4 161.1(3) . . ?
S6 Mo1 S4 112.0(3) . . ?
C1 S1 Mo1 108.6(10) . . ?
C2 S2 Mo1 107.7(10) . . ?
C7 S3 Mo1 107.4(11) . . ?
C8 S4 Mo1 109.9(11) . . ?
C13 S5 Mo1 106.8(11) . . ?
C14 S6 Mo1 109.0(11) . . ?
C2 C1 C6 118.8(10) . . ?
C2 C1 S1 120.0(18) . . ?
C6 C1 S1 121.0(21) . . ?
C1 C2 C3 119.0(10) . . ?
C1 C2 S2 120.6(18) . . ?
C3 C2 S2 119.1(20) . . ?
C2 C3 C4 120.9(16) . . ?
C5 C4 C3 119.4(10) . . ?
C4 C5 C6 119.8(11) . . ?
C1 C6 C5 120.9(16) . . ?
C8 C7 C12 118.5(10) . . ?
C8 C7 S3 123.0(21) . . ?
C12 C7 S3 117.9(23) . . ?
C7 C8 C9 118.9(10) . . ?
C7 C8 S4 117.5(20) . . ?
C9 C8 S4 123.4(22) . . ?
C8 C9 C10 121.1(16) . . ?
C11 C10 C9 119.6(11) . . ?
C10 C11 C12 119.5(11) . . ?
C7 C12 C11 121.0(17) . . ?
C14 C13 C18 119.1(10) . . ?
C14 C13 S5 122.1(19) . . ?
C18 C13 S5 118.8(21) . . ?
C13 C14 C15 118.9(10) . . ?
C13 C14 S6 118.7(19) . . ?
C15 C14 S6 122.2(22) . . ?
C14 C15 C16 121.1(16) . . ?
C17 C16 C15 119.5(11) . . ?
C16 C17 C18 119.5(11) . . ?
C13 C18 C17 121.2(16) . . ?
C19 N C27 107.4(23) . . ?
C19 N C31 113.1(21) . . ?
C27 N C31 111.2(23) . . ?
C19 N C23 109.9(22) . . ?
C27 N C23 107.9(21) . . ?
C31 N C23 107.3(22) . . ?
N C19 C20 116.0(24) . . ?
C21 C20 C19 110.9(30) . . ?
C22 C21 C20 115.5(40) . . ?
C24 C23 N 120.3(25) . . ?
C23 C24 C25 111.3(26) . . ?
C24 C25 C26 113.2(28) . . ?
N C27 C28 117.9(24) . . ?
C29 C28 C27 111.9(28) . . ?
C30 C29 C28 115.0(30) . . ?
N C31 C32 115.9(25) . . ?
C33 C32 C31 111.8(28) . . ?
C34 C33 C32 110.7(30) . . ?

loop_
_geom_bond_atom_site_label_1
_geom_bond_atom_site_label_2
_geom_bond_distance
_geom_bond_site_symmetry_2
_geom_bond_publ_flag
Mo1 S3 2.362(9) . ?
Mo1 S1 2.379(9) . ?
Mo1 S5 2.380(9) . ?
Mo1 S2 2.382(9) . ?
Mo1 S6 2.389(7) . ?
Mo1 S4 2.400(8) . ?
S1 C1 1.72(2) . ?
S2 C2 1.73(2) . ?
S3 C7 1.73(2) . ?
S4 C8 1.70(2) . ?
S5 C13 1.75(2) . ?
S6 C14 1.71(2) . ?
C1 C2 1.38(2) . ?
C1 C6 1.401(14) . ?
C2 C3 1.399(14) . ?
C3 C4 1.41(2) . ?
C4 C5 1.34(3) . ?
C5 C6 1.40(2) . ?
C7 C8 1.38(2) . ?
C7 C12 1.400(14) . ?
C8 C9 1.399(14) . ?
C9 C10 1.40(2) . ?
C10 C11 1.34(3) . ?
C11 C12 1.40(2) . ?
C13 C14 1.38(2) . ?
C13 C18 1.398(14) . ?
C14 C15 1.399(14) . ?
C15 C16 1.40(2) . ?
C16 C17 1.34(3) . ?
C17 C18 1.40(2) . ?
N C19 1.49(3) . ?
N C27 1.50(3) . ?
N C31 1.55(3) . ?
N C23 1.57(3) . ?
C19 C20 1.54(3) . ?
C20 C21 1.50(4) . ?
C21 C22 1.31(4) . ?
C23 C24 1.49(3) . ?
C24 C25 1.49(3) . ?
C25 C26 1.51(3) . ?
C27 C28 1.52(3) . ?
C28 C29 1.48(3) . ?
C29 C30 1.47(3) . ?
C31 C32 1.56(3) . ?
C32 C33 1.54(3) . ?
C33 C34 1.46(3) . ?
